data_9012341
loop_
_publ_author_name
'Lutz, H. D.'
'Jung, M.'
'Waschenbach, G.'

_publ_section_title
;
 Kristallstrukturen des lollingits FeAs2 und des pyrits RuTe2
;
_journal_name_full 'Zeitschrift fur Anorganische und Allgemeine Chemie'
_journal_page_first 87
_journal_page_last 91
_journal_paper_doi 10.1002/zaac.19875541110
_journal_volume 554
_journal_year 1987
_chemical_formula_structural RuTe2
_chemical_formula_sum 'Ru Te2'
_space_group_IT_number 205
_symmetry_space_group_name_Hall '-P 2ac 2ab 3'
_symmetry_space_group_name_H-M 'P a -3'
_cell_angle_alpha 90
_cell_angle_beta 90
_cell_angle_gamma 90
_cell_length_a 6.3910
_cell_length_b 6.3910
_cell_length_c 6.3910
_cell_formula_units_Z 4
_cell_volume 261.040
_database_code_amcsd 0015793
_exptl_crystal_density_diffrn 9.065
_cod_original_sg_symbol_H-M 'P a 3'
_cod_database_code 9012341
_amcsd_formula_title RuTe2

loop_
_space_group_symop_operation_xyz
x,y,z
1/2+z,x,1/2-y
z,1/2-x,1/2+y
1/2-z,1/2+x,y
-z,-x,-y
1/2+y,1/2-z,-x
1/2-y,-z,1/2+x
-y,1/2+z,1/2-x
y,z,x
x,1/2-y,1/2+z
1/2-x,1/2+y,z
1/2+x,y,1/2-z
-x,-y,-z
1/2-z,-x,1/2+y
-z,1/2+x,1/2-y
1/2+z,1/2-x,-y
z,x,y
1/2-y,1/2+z,x
1/2+y,z,1/2-x
y,1/2-z,1/2+x
-y,-z,-x
-x,1/2+y,1/2-z
1/2+x,1/2-y,-z
1/2-x,-y,1/2+z

loop_
_atom_site_aniso_label
_atom_site_aniso_U_11
_atom_site_aniso_U_22
_atom_site_aniso_U_33
_atom_site_aniso_U_12
_atom_site_aniso_U_13
_atom_site_aniso_U_23
Ru 0.00290 0.00290 0.00290 0.00000 0.00000 0.00000
Te 0.00360 0.00360 0.00360 0.00030 0.00030 0.00030

loop_
_atom_site_label
_atom_site_fract_x
_atom_site_fract_y
_atom_site_fract_z
Ru 0.00000 0.00000 0.00000
Te 0.37306 0.37306 0.37306

loop_
_cod_related_entry_id
_cod_related_entry_database
_cod_related_entry_code
1 AMCSD 0015793
